data_7108216
loop_
_publ_author_name
'Xiao-nan Zhang'
'Hong-Ping Deng'
'Long Huang'
'Yin Wei'
'Min Shi'

_publ_section_title
;
 Phosphine-catalyzed asymmetric [4+1] annulation of Morita-Baylis-Hillman
 carbonates with dicyano-2-methylenebut-3-enoates
;
_journal_name_full Chem.Commun.
_journal_page_first 8664
_journal_paper_doi 10.1039/c2cc34619b
_journal_volume 48
_journal_year 2012
_chemical_absolute_configuration ad
_chemical_formula_sum 'C27 H23 N3 O6'
_chemical_formula_weight 485.48
_chemical_name_systematic
;
?
;
_space_group_IT_number 19
_symmetry_cell_setting orthorhombic
_symmetry_space_group_name_Hall 'P 2ac 2ab'
_symmetry_space_group_name_H-M 'P 21 21 21'
_atom_sites_solution_hydrogens geom
_atom_sites_solution_primary direct
_atom_sites_solution_secondary difmap
_audit_creation_method SHELXL-97
_cell_angle_alpha 90.00
_cell_angle_beta 90.00
_cell_angle_gamma 90.00
_cell_formula_units_Z 4
_cell_length_a 10.2839(4)
_cell_length_b 15.4819(6)
_cell_length_c 15.8271(5)
_cell_measurement_reflns_used 9930
_cell_measurement_temperature 293(2)
_cell_measurement_theta_max 66.06
_cell_measurement_theta_min 2.79
_cell_volume 2519.90(16)
_computing_cell_refinement 'Bruker SAINT'
_computing_data_collection 'Bruker APEX2'
_computing_data_reduction 'Bruker SAINT'
_computing_molecular_graphics 'Bruker SHELXTL'
_computing_publication_material 'Bruker SHELXTL'
_computing_structure_refinement 'SHELXL-97 (Sheldrick, 2008)'
_computing_structure_solution 'SHELXS-97 (Sheldrick, 2008)'
_diffrn_ambient_temperature 293(2)
_diffrn_measured_fraction_theta_full 0.999
_diffrn_measured_fraction_theta_max 0.999
_diffrn_measurement_device_type 'Bruker APEX-II CCD'
_diffrn_measurement_method '\f and \w scans'
_diffrn_radiation_monochromator graphite
_diffrn_radiation_source 'fine-focus sealed tube'
_diffrn_radiation_type CuK\a
_diffrn_radiation_wavelength 1.54178
_diffrn_reflns_av_R_equivalents 0.0504
_diffrn_reflns_av_sigmaI/netI 0.0364
_diffrn_reflns_limit_h_max 12
_diffrn_reflns_limit_h_min -10
_diffrn_reflns_limit_k_max 18
_diffrn_reflns_limit_k_min -18
_diffrn_reflns_limit_l_max 18
_diffrn_reflns_limit_l_min -18
_diffrn_reflns_number 29849
_diffrn_reflns_theta_full 66.45
_diffrn_reflns_theta_max 66.45
_diffrn_reflns_theta_min 3.99
_exptl_absorpt_coefficient_mu 0.760
_exptl_absorpt_correction_T_max 0.8155
_exptl_absorpt_correction_T_min 0.7769
_exptl_absorpt_correction_type multi-scan
_exptl_absorpt_process_details sadabs
_exptl_crystal_colour colourless
_exptl_crystal_density_diffrn 1.280
_exptl_crystal_density_method 'not measured'
_exptl_crystal_description block
_exptl_crystal_F_000 1016
_exptl_crystal_size_max 0.35
_exptl_crystal_size_mid 0.30
_exptl_crystal_size_min 0.28
_refine_diff_density_max 0.291
_refine_diff_density_min -0.201
_refine_diff_density_rms 0.046
_refine_ls_abs_structure_details 'Flack H D (1983), Acta Cryst. A39, 876-881'
_refine_ls_abs_structure_Flack 0.02(19)
_refine_ls_extinction_coef 0.0083(6)
_refine_ls_extinction_expression Fc^*^=kFc[1+0.001xFc^2^\l^3^/sin(2\q)]^-1/4^
_refine_ls_extinction_method SHELXL
_refine_ls_goodness_of_fit_ref 1.038
_refine_ls_hydrogen_treatment constr
_refine_ls_matrix_type full
_refine_ls_number_parameters 329
_refine_ls_number_reflns 4424
_refine_ls_number_restraints 0
_refine_ls_restrained_S_all 1.038
_refine_ls_R_factor_all 0.0406
_refine_ls_R_factor_gt 0.0404
_refine_ls_shift/su_max 0.001
_refine_ls_shift/su_mean 0.000
_refine_ls_structure_factor_coef Fsqd
_refine_ls_weighting_details 'calc w=1/[\s^2^(Fo^2^)+(0.0829P)^2^+0.2749P] where P=(Fo^2^+2Fc^2^)/3'
_refine_ls_weighting_scheme calc
_refine_ls_wR_factor_gt 0.1134
_refine_ls_wR_factor_ref 0.1139
_reflns_number_gt 4378
_reflns_number_total 4424
_reflns_threshold_expression >2sigma(I)
_cod_data_source_file c2cc34619b.txt
_cod_data_source_block cu_dm12112_0m
_cod_original_sg_symbol_H-M P2(1)2(1)2(1)
_cod_database_code 7108216

loop_
_symmetry_equiv_pos_as_xyz
'x, y, z'
'x+1/2, -y+1/2, -z'
'-x, y+1/2, -z+1/2'
'-x+1/2, -y, z+1/2'

loop_
_atom_site_label
_atom_site_type_symbol
_atom_site_fract_x
_atom_site_fract_y
_atom_site_fract_z
_atom_site_U_iso_or_equiv
_atom_site_adp_type
_atom_site_occupancy
_atom_site_symmetry_multiplicity
_atom_site_calc_flag
_atom_site_refinement_flags
N1 N -0.0531(2) 0.11782(11) 0.25123(11) 0.0611(5) Uani 1 1 d .
N2 N 0.33473(18) 0.20982(14) 0.28277(14) 0.0684(5) Uani 1 1 d .
N3 N -0.49140(17) 0.40659(14) 0.21992(15) 0.0707(5) Uani 1 1 d .
O1 O 0.0287(2) 0.24053(12) 0.40115(9) 0.0891(7) Uani 1 1 d .
O2 O 0.12181(18) 0.33862(11) 0.48229(9) 0.0719(5) Uani 1 1 d .
O3 O 0.2151(2) 0.44174(11) 0.01180(10) 0.0843(6) Uani 1 1 d .
O4 O 0.10912(14) 0.33019(8) -0.04325(7) 0.0499(3) Uani 1 1 d .
O5 O -0.55298(14) 0.36559(15) 0.16908(13) 0.0821(5) Uani 1 1 d .
O6 O -0.5390(2) 0.4616(2) 0.2632(2) 0.1477(14) Uani 1 1 d .
C1 C 0.06046(15) 0.34169(9) 0.25052(9) 0.0325(3) Uani 1 1 d .
C2 C 0.10480(14) 0.24686(9) 0.22236(9) 0.0324(3) Uani 1 1 d .
C3 C 0.12484(13) 0.25443(9) 0.12532(9) 0.0314(3) Uani 1 1 d .
C4 C 0.13142(13) 0.33759(9) 0.10469(9) 0.0316(3) Uani 1 1 d .
C5 C 0.12081(14) 0.39777(9) 0.17866(9) 0.0341(3) Uani 1 1 d .
H5A H 0.0650 0.4464 0.1653 0.041 Uiso 1 1 calc R
H5B H 0.2058 0.4193 0.1950 0.041 Uiso 1 1 calc R
C6 C 0.11302(16) 0.36710(11) 0.33743(10) 0.0388(3) Uani 1 1 d .
C7 C 0.17682(19) 0.43959(13) 0.35154(12) 0.0530(5) Uani 1 1 d .
H7A H 0.2027 0.4537 0.4061 0.064 Uiso 1 1 calc R
H7B H 0.1959 0.4766 0.3069 0.064 Uiso 1 1 calc R
C8 C 0.08236(19) 0.30774(12) 0.40898(11) 0.0481(4) Uani 1 1 d .
C9 C 0.1034(4) 0.2843(2) 0.55658(14) 0.0844(8) Uani 1 1 d .
H9A H 0.1436 0.2283 0.5480 0.101 Uiso 1 1 calc R
H9B H 0.0115 0.2758 0.5675 0.101 Uiso 1 1 calc R
C10 C 0.1650(4) 0.3294(3) 0.62776(17) 0.1090(11) Uani 1 1 d .
H10A H 0.2560 0.3367 0.6164 0.164 Uiso 1 1 calc R
H10B H 0.1541 0.2960 0.6784 0.164 Uiso 1 1 calc R
H10C H 0.1250 0.3850 0.6350 0.164 Uiso 1 1 calc R
C11 C -0.08797(15) 0.35282(10) 0.24633(9) 0.0346(3) Uani 1 1 d .
C12 C -0.16227(15) 0.31737(11) 0.18141(10) 0.0391(3) Uani 1 1 d .
H12 H -0.1225 0.2808 0.1426 0.047 Uiso 1 1 calc R
C13 C -0.29301(16) 0.33492(11) 0.17313(11) 0.0421(4) Uani 1 1 d .
H13 H -0.3405 0.3109 0.1290 0.050 Uiso 1 1 calc R
C14 C -0.35201(17) 0.38789(13) 0.23026(13) 0.0511(4) Uani 1 1 d .
C15 C -0.2819(2) 0.42456(17) 0.29539(16) 0.0704(6) Uani 1 1 d .
H15 H -0.3227 0.4607 0.3341 0.084 Uiso 1 1 calc R
C16 C -0.15137(19) 0.40733(15) 0.30261(14) 0.0586(5) Uani 1 1 d .
H16 H -0.1043 0.4327 0.3462 0.070 Uiso 1 1 calc R
C17 C 0.01383(17) 0.17585(10) 0.24207(10) 0.0400(3) Uani 1 1 d .
C18 C 0.23344(16) 0.22518(11) 0.25902(11) 0.0416(4) Uani 1 1 d .
C19 C 0.14923(15) 0.17561(10) 0.07458(9) 0.0349(3) Uani 1 1 d .
C20 C 0.27591(17) 0.15107(12) 0.05719(11) 0.0456(4) Uani 1 1 d .
H20 H 0.3446 0.1860 0.0744 0.055 Uiso 1 1 calc R
C21 C 0.3010(2) 0.07451(13) 0.01418(13) 0.0552(5) Uani 1 1 d .
H21 H 0.3866 0.0582 0.0038 0.066 Uiso 1 1 calc R
C22 C 0.2010(2) 0.02245(11) -0.01334(12) 0.0559(5) Uani 1 1 d .
C23 C 0.0748(2) 0.04743(12) 0.00343(12) 0.0531(4) Uani 1 1 d .
H23 H 0.0064 0.0128 -0.0148 0.064 Uiso 1 1 calc R
C24 C 0.04809(17) 0.12318(12) 0.04694(11) 0.0449(4) Uani 1 1 d .
H24 H -0.0376 0.1389 0.0576 0.054 Uiso 1 1 calc R
C25 C 0.2288(4) -0.05996(16) -0.06181(19) 0.0921(9) Uani 1 1 d .
H25A H 0.1965 -0.0545 -0.1185 0.138 Uiso 1 1 calc R
H25B H 0.1865 -0.1076 -0.0344 0.138 Uiso 1 1 calc R
H25C H 0.3209 -0.0700 -0.0632 0.138 Uiso 1 1 calc R
C26 C 0.15801(16) 0.37561(10) 0.02006(10) 0.0385(3) Uani 1 1 d .
C27 C 0.1188(2) 0.37047(14) -0.12595(12) 0.0584(5) Uani 1 1 d .
H27A H 0.0793 0.4266 -0.1242 0.088 Uiso 1 1 calc R
H27B H 0.0749 0.3353 -0.1670 0.088 Uiso 1 1 calc R
H27C H 0.2087 0.3761 -0.1413 0.088 Uiso 1 1 calc R

loop_
_atom_site_aniso_label
_atom_site_aniso_U_11
_atom_site_aniso_U_22
_atom_site_aniso_U_33
_atom_site_aniso_U_23
_atom_site_aniso_U_13
_atom_site_aniso_U_12
N1 0.0764(11) 0.0478(9) 0.0591(10) -0.0029(7) 0.0136(8) -0.0222(9)
N2 0.0502(9) 0.0814(12) 0.0737(12) 0.0161(10) -0.0138(9) 0.0134(9)
N3 0.0427(9) 0.0832(13) 0.0862(13) -0.0068(11) 0.0110(9) 0.0103(9)
O1 0.1543(19) 0.0711(10) 0.0419(8) 0.0042(7) -0.0020(9) -0.0525(12)
O2 0.1081(13) 0.0724(9) 0.0353(6) 0.0007(6) -0.0148(7) -0.0152(9)
O3 0.1270(15) 0.0751(11) 0.0508(8) 0.0149(8) 0.0001(9) -0.0575(11)
O4 0.0704(8) 0.0445(7) 0.0348(6) 0.0051(5) 0.0000(5) -0.0103(6)
O5 0.0385(7) 0.1222(16) 0.0857(11) -0.0029(11) -0.0060(7) 0.0024(8)
O6 0.0593(11) 0.172(3) 0.212(3) -0.106(2) -0.0046(14) 0.0479(14)
C1 0.0342(7) 0.0302(7) 0.0330(7) -0.0020(5) -0.0009(5) -0.0021(6)
C2 0.0335(7) 0.0297(7) 0.0340(7) 0.0019(6) -0.0006(6) -0.0006(6)
C3 0.0276(6) 0.0334(7) 0.0333(7) 0.0007(6) 0.0001(5) 0.0000(5)
C4 0.0277(6) 0.0323(7) 0.0348(7) 0.0013(6) 0.0008(5) -0.0010(5)
C5 0.0336(7) 0.0295(7) 0.0392(8) 0.0004(6) 0.0013(6) -0.0022(6)
C6 0.0400(8) 0.0399(8) 0.0364(8) -0.0037(6) -0.0051(6) -0.0010(6)
C7 0.0622(11) 0.0536(10) 0.0434(9) -0.0070(8) -0.0098(8) -0.0140(9)
C8 0.0593(10) 0.0495(10) 0.0354(8) -0.0024(7) -0.0033(7) -0.0028(8)
C9 0.131(2) 0.0818(16) 0.0401(11) 0.0087(10) -0.0063(12) 0.0031(16)
C10 0.137(3) 0.146(3) 0.0437(12) 0.0050(16) -0.0246(15) -0.005(2)
C11 0.0336(7) 0.0346(7) 0.0354(7) -0.0014(6) 0.0027(6) -0.0014(6)
C12 0.0359(7) 0.0433(8) 0.0382(8) -0.0065(6) 0.0022(6) 0.0013(6)
C13 0.0352(7) 0.0469(9) 0.0441(8) 0.0008(7) -0.0016(6) -0.0030(7)
C14 0.0367(8) 0.0557(10) 0.0608(11) -0.0023(9) 0.0056(8) 0.0051(8)
C15 0.0520(11) 0.0847(15) 0.0746(14) -0.0372(12) 0.0062(10) 0.0156(10)
C16 0.0466(9) 0.0708(13) 0.0585(11) -0.0303(10) -0.0008(8) 0.0051(9)
C17 0.0479(8) 0.0350(8) 0.0370(7) 0.0014(6) 0.0052(6) -0.0026(7)
C18 0.0452(9) 0.0392(8) 0.0404(8) 0.0051(6) -0.0026(7) 0.0051(7)
C19 0.0409(7) 0.0313(7) 0.0324(7) 0.0021(6) 0.0025(6) 0.0016(6)
C20 0.0432(9) 0.0458(9) 0.0478(9) -0.0079(7) 0.0020(7) 0.0047(7)
C21 0.0579(11) 0.0509(10) 0.0567(11) -0.0049(9) 0.0049(9) 0.0193(9)
C22 0.0891(14) 0.0349(8) 0.0438(9) -0.0047(7) 0.0031(9) 0.0071(9)
C23 0.0725(12) 0.0405(9) 0.0462(9) -0.0067(7) 0.0021(8) -0.0138(8)
C24 0.0439(9) 0.0449(9) 0.0460(9) -0.0052(7) 0.0039(7) -0.0051(7)
C25 0.141(3) 0.0495(12) 0.0853(18) -0.0280(12) 0.0092(17) 0.0174(15)
C26 0.0385(7) 0.0377(8) 0.0394(8) 0.0050(6) 0.0037(6) -0.0020(6)
C27 0.0777(13) 0.0606(11) 0.0369(9) 0.0100(8) 0.0034(9) -0.0028(10)

loop_
_atom_type_symbol
_atom_type_description
_atom_type_scat_dispersion_real
_atom_type_scat_dispersion_imag
_atom_type_scat_source
C C 0.0181 0.0091 'International Tables Vol C Tables 4.2.6.8 and 6.1.1.4'
H H 0.0000 0.0000 'International Tables Vol C Tables 4.2.6.8 and 6.1.1.4'
N N 0.0311 0.0180 'International Tables Vol C Tables 4.2.6.8 and 6.1.1.4'
O O 0.0492 0.0322 'International Tables Vol C Tables 4.2.6.8 and 6.1.1.4'

loop_
_geom_angle_atom_site_label_1
_geom_angle_atom_site_label_2
_geom_angle_atom_site_label_3
_geom_angle
O6 N3 O5 122.8(2)
O6 N3 C14 118.3(2)
O5 N3 C14 118.86(19)
C8 O2 C9 117.42(18)
C26 O4 C27 115.33(14)
C6 C1 C11 111.15(12)
C6 C1 C5 111.84(12)
C11 C1 C5 107.53(12)
C6 C1 C2 112.69(12)
C11 C1 C2 111.94(12)
C5 C1 C2 101.20(11)
C17 C2 C18 108.30(13)
C17 C2 C3 110.42(12)
C18 C2 C3 106.59(12)
C17 C2 C1 116.33(12)
C18 C2 C1 110.65(12)
C3 C2 C1 104.11(11)
C4 C3 C19 130.94(14)
C4 C3 C2 108.80(13)
C19 C3 C2 119.73(12)
C3 C4 C26 127.81(14)
C3 C4 C5 113.95(13)
C26 C4 C5 118.04(13)
C4 C5 C1 104.62(12)
C4 C5 H5A 110.8
C1 C5 H5A 110.8
C4 C5 H5B 110.8
C1 C5 H5B 110.8
H5A C5 H5B 108.9
C7 C6 C8 120.05(15)
C7 C6 C1 123.16(15)
C8 C6 C1 116.71(13)
C6 C7 H7A 120.0
C6 C7 H7B 120.0
H7A C7 H7B 120.0
O1 C8 O2 123.63(18)
O1 C8 C6 124.07(16)
O2 C8 C6 112.30(16)
O2 C9 C10 106.8(3)
O2 C9 H9A 110.4
C10 C9 H9A 110.4
O2 C9 H9B 110.4
C10 C9 H9B 110.4
H9A C9 H9B 108.6
C9 C10 H10A 109.5
C9 C10 H10B 109.5
H10A C10 H10B 109.5
C9 C10 H10C 109.5
H10A C10 H10C 109.5
H10B C10 H10C 109.5
C16 C11 C12 117.04(15)
C16 C11 C1 120.42(14)
C12 C11 C1 122.15(13)
C13 C12 C11 121.85(15)
C13 C12 H12 119.1
C11 C12 H12 119.1
C14 C13 C12 119.33(16)
C14 C13 H13 120.3
C12 C13 H13 120.3
C13 C14 C15 120.67(16)
C13 C14 N3 118.56(19)
C15 C14 N3 120.75(19)
C16 C15 C14 119.55(18)
C16 C15 H15 120.2
C14 C15 H15 120.2
C15 C16 C11 121.55(18)
C15 C16 H16 119.2
C11 C16 H16 119.2
N1 C17 C2 174.31(17)
N2 C18 C2 176.13(19)
C20 C19 C24 118.76(15)
C20 C19 C3 119.53(14)
C24 C19 C3 121.65(14)
C19 C20 C21 120.36(18)
C19 C20 H20 119.8
C21 C20 H20 119.8
C22 C21 C20 121.01(19)
C22 C21 H21 119.5
C20 C21 H21 119.5
C21 C22 C23 118.50(16)
C21 C22 C25 120.8(2)
C23 C22 C25 120.7(2)
C22 C23 C24 121.25(18)
C22 C23 H23 119.4
C24 C23 H23 119.4
C23 C24 C19 120.10(17)
C23 C24 H24 119.9
C19 C24 H24 119.9
C22 C25 H25A 109.5
C22 C25 H25B 109.5
H25A C25 H25B 109.5
C22 C25 H25C 109.5
H25A C25 H25C 109.5
H25B C25 H25C 109.5
O3 C26 O4 124.24(16)
O3 C26 C4 122.06(16)
O4 C26 C4 113.67(13)
O4 C27 H27A 109.5
O4 C27 H27B 109.5
H27A C27 H27B 109.5
O4 C27 H27C 109.5
H27A C27 H27C 109.5
H27B C27 H27C 109.5

loop_
_geom_bond_atom_site_label_1
_geom_bond_atom_site_label_2
_geom_bond_distance
N1 C17 1.141(2)
N2 C18 1.133(2)
N3 O6 1.198(3)
N3 O5 1.205(3)
N3 C14 1.472(2)
O1 C8 1.184(2)
O2 C8 1.319(2)
O2 C9 1.458(3)
O3 C26 1.187(2)
O4 C26 1.323(2)
O4 C27 1.453(2)
C1 C6 1.529(2)
C1 C11 1.538(2)
C1 C5 1.560(2)
C1 C2 1.601(2)
C2 C17 1.477(2)
C2 C18 1.483(2)
C2 C3 1.5539(19)
C3 C4 1.330(2)
C3 C19 1.482(2)
C4 C26 1.489(2)
C4 C5 1.500(2)
C5 H5A 0.9700
C5 H5B 0.9700
C6 C7 1.319(3)
C6 C8 1.492(2)
C7 H7A 0.9300
C7 H7B 0.9300
C9 C10 1.469(4)
C9 H9A 0.9700
C9 H9B 0.9700
C10 H10A 0.9600
C10 H10B 0.9600
C10 H10C 0.9600
C11 C16 1.389(2)
C11 C12 1.393(2)
C12 C13 1.378(2)
C12 H12 0.9300
C13 C14 1.363(3)
C13 H13 0.9300
C14 C15 1.380(3)
C15 C16 1.373(3)
C15 H15 0.9300
C16 H16 0.9300
C19 C20 1.385(2)
C19 C24 1.390(2)
C20 C21 1.391(3)
C20 H20 0.9300
C21 C22 1.377(3)
C21 H21 0.9300
C22 C23 1.380(3)
C22 C25 1.516(3)
C23 C24 1.387(3)
C23 H23 0.9300
C24 H24 0.9300
C25 H25A 0.9600
C25 H25B 0.9600
C25 H25C 0.9600
C27 H27A 0.9600
C27 H27B 0.9600
C27 H27C 0.9600

loop_
_geom_torsion_atom_site_label_1
_geom_torsion_atom_site_label_2
_geom_torsion_atom_site_label_3
_geom_torsion_atom_site_label_4
_geom_torsion
C6 C1 C2 C17 93.77(16)
C11 C1 C2 C17 -32.39(17)
C5 C1 C2 C17 -146.64(13)
C6 C1 C2 C18 -30.35(16)
C11 C1 C2 C18 -156.50(12)
C5 C1 C2 C18 89.24(14)
C6 C1 C2 C3 -144.52(12)
C11 C1 C2 C3 89.33(13)
C5 C1 C2 C3 -24.92(13)
C17 C2 C3 C4 141.29(13)
C18 C2 C3 C4 -101.29(14)
C1 C2 C3 C4 15.73(15)
C17 C2 C3 C19 -46.12(18)
C18 C2 C3 C19 71.30(16)
C1 C2 C3 C19 -171.67(12)
C19 C3 C4 C26 4.4(3)
C2 C3 C4 C26 175.92(13)
C19 C3 C4 C5 -170.30(14)
C2 C3 C4 C5 1.18(17)
C3 C4 C5 C1 -18.09(17)
C26 C4 C5 C1 166.62(12)
C6 C1 C5 C4 145.71(12)
C11 C1 C5 C4 -92.00(14)
C2 C1 C5 C4 25.51(14)
C11 C1 C6 C7 -105.49(19)
C5 C1 C6 C7 14.7(2)
C2 C1 C6 C7 127.94(18)
C11 C1 C6 C8 71.08(18)
C5 C1 C6 C8 -168.72(14)
C2 C1 C6 C8 -55.50(18)
C9 O2 C8 O1 3.2(4)
C9 O2 C8 C6 -176.9(2)
C7 C6 C8 O1 -177.8(2)
C1 C6 C8 O1 5.5(3)
C7 C6 C8 O2 2.2(3)
C1 C6 C8 O2 -174.49(16)
C8 O2 C9 C10 175.1(3)
C6 C1 C11 C16 21.2(2)
C5 C1 C11 C16 -101.47(18)
C2 C1 C11 C16 148.24(17)
C6 C1 C11 C12 -166.11(14)
C5 C1 C11 C12 71.16(18)
C2 C1 C11 C12 -39.12(19)
C16 C11 C12 C13 -0.3(3)
C1 C11 C12 C13 -173.17(15)
C11 C12 C13 C14 -0.5(3)
C12 C13 C14 C15 0.7(3)
C12 C13 C14 N3 179.39(18)
O6 N3 C14 C13 -170.5(3)
O5 N3 C14 C13 10.3(3)
O6 N3 C14 C15 8.3(4)
O5 N3 C14 C15 -171.0(2)
C13 C14 C15 C16 -0.1(4)
N3 C14 C15 C16 -178.7(2)
C14 C15 C16 C11 -0.8(4)
C12 C11 C16 C15 0.9(3)
C1 C11 C16 C15 173.9(2)
C18 C2 C17 N1 -89(2)
C3 C2 C17 N1 28(2)
C1 C2 C17 N1 146(2)
C17 C2 C18 N2 132(3)
C3 C2 C18 N2 13(3)
C1 C2 C18 N2 -99(3)
C4 C3 C19 C20 76.5(2)
C2 C3 C19 C20 -94.25(17)
C4 C3 C19 C24 -106.5(2)
C2 C3 C19 C24 82.82(19)
C24 C19 C20 C21 -1.1(3)
C3 C19 C20 C21 176.01(16)
C19 C20 C21 C22 1.2(3)
C20 C21 C22 C23 -0.6(3)
C20 C21 C22 C25 178.7(2)
C21 C22 C23 C24 0.0(3)
C25 C22 C23 C24 -179.3(2)
C22 C23 C24 C19 0.0(3)
C20 C19 C24 C23 0.5(3)
C3 C19 C24 C23 -176.55(15)
C27 O4 C26 O3 -5.5(3)
C27 O4 C26 C4 172.68(15)
C3 C4 C26 O3 -147.0(2)
C5 C4 C26 O3 27.6(2)
C3 C4 C26 O4 34.8(2)
C5 C4 C26 O4 -150.64(14)
